data_7224008
loop_
_publ_author_name
'Thu\'ery, Pierre'
'Harrowfield, Jack'

_publ_section_title
;
 Counter-ion control of structure in uranyl ion complexes with
 2,5-thiophenedicarboxylate
;
_journal_issue 9
_journal_name_full CrystEngComm
_journal_page_first 1550
_journal_paper_doi 10.1039/C5CE02294K
_journal_volume 18
_journal_year 2016
_chemical_formula_sum 'C53 H42 N8 Ni O21 S3 U2'
_chemical_formula_weight 1757.89
_space_group_crystal_system triclinic
_space_group_IT_number 2
_space_group_name_Hall '-P 1'
_space_group_name_H-M_alt 'P -1'
_symmetry_space_group_name_Hall '-P 1'
_symmetry_space_group_name_H-M 'P -1'
_atom_sites_solution_hydrogens mixed
_audit_creation_method SHELXL-2014
_audit_update_record
;
2015-11-19 deposited with the CCDC.
2016-01-25 downloaded from the CCDC.
;
_cell_angle_alpha 108.577(2)
_cell_angle_beta 110.263(3)
_cell_angle_gamma 97.592(3)
_cell_formula_units_Z 2
_cell_length_a 13.8935(5)
_cell_length_b 14.0662(8)
_cell_length_c 18.2195(11)
_cell_measurement_reflns_used 171362
_cell_measurement_temperature 150(2)
_cell_measurement_theta_max 25.68
_cell_measurement_theta_min 2.21
_cell_volume 3046.3(3)
_computing_cell_refinement 'HKL2000 (Otwinowski & Minor, 1997)'
_computing_data_collection 'COLLECT (Nonius, 1998)'
_computing_data_reduction 'HKL2000 (Otwinowski & Minor, 1997)'
_computing_molecular_graphics 'SHELXTL (Sheldrick, 2008)'
_computing_publication_material 'SHELXTL (Sheldrick, 2008); PLATON (Spek, 2003)'
_computing_structure_refinement 'SHELXL (Sheldrick, 2015)'
_computing_structure_solution 'SHELXT (Sheldrick, 2015)'
_diffrn_ambient_temperature 150(2)
_diffrn_measured_fraction_theta_full 0.999
_diffrn_measured_fraction_theta_max 0.999
_diffrn_measurement_device_type 'Nonius Kappa-CCD area-detector diffractometer'
_diffrn_measurement_method '2 \f and 13 \w scans with 2\% steps (750 frames)'
_diffrn_radiation_monochromator graphite
_diffrn_radiation_source 'fine-focus sealed tube'
_diffrn_radiation_type MoK\a
_diffrn_radiation_wavelength 0.71073
_diffrn_reflns_av_R_equivalents 0.0566
_diffrn_reflns_av_unetI/netI 0.0638
_diffrn_reflns_laue_measured_fraction_full 0.999
_diffrn_reflns_laue_measured_fraction_max 0.999
_diffrn_reflns_limit_h_max 16
_diffrn_reflns_limit_h_min -16
_diffrn_reflns_limit_k_max 17
_diffrn_reflns_limit_k_min -17
_diffrn_reflns_limit_l_max 22
_diffrn_reflns_limit_l_min -22
_diffrn_reflns_number 171362
_diffrn_reflns_point_group_measured_fraction_full 0.999
_diffrn_reflns_point_group_measured_fraction_max 0.999
_diffrn_reflns_theta_full 25.242
_diffrn_reflns_theta_max 25.681
_diffrn_reflns_theta_min 2.212
_diffrn_standards_decay_% 0
_diffrn_standards_interval_time 0
_diffrn_standards_number 0
_exptl_absorpt_coefficient_mu 5.793
_exptl_absorpt_correction_T_max 0.629
_exptl_absorpt_correction_T_min 0.388
_exptl_absorpt_correction_type multi-scan
_exptl_absorpt_process_details 'SCALEPACK (Otwinowski & Minor, 1997)'
_exptl_crystal_colour 'translucent light orange'
_exptl_crystal_density_diffrn 1.916
_exptl_crystal_description platelet
_exptl_crystal_F_000 1688
_exptl_crystal_size_max 0.15
_exptl_crystal_size_mid 0.14
_exptl_crystal_size_min 0.08
_refine_diff_density_max 1.736
_refine_diff_density_min -1.674
_refine_diff_density_rms 0.172
_refine_ls_extinction_method none
_refine_ls_goodness_of_fit_ref 1.056
_refine_ls_hydrogen_treatment constr
_refine_ls_matrix_type full
_refine_ls_number_parameters 812
_refine_ls_number_reflns 11564
_refine_ls_number_restraints 51
_refine_ls_restrained_S_all 1.069
_refine_ls_R_factor_all 0.0511
_refine_ls_R_factor_gt 0.0333
_refine_ls_shift/su_max 0.002
_refine_ls_shift/su_mean 0.000
_refine_ls_structure_factor_coef Fsqd
_refine_ls_weighting_details 'w=1/[\s^2^(Fo^2^)+(0.0403P)^2^+2.8650P] where P=(Fo^2^+2Fc^2^)/3'
_refine_ls_weighting_scheme calc
_refine_ls_wR_factor_gt 0.0881
_refine_ls_wR_factor_ref 0.0934
_reflns_Friedel_coverage 0.000
_reflns_number_gt 9122
_reflns_number_total 11564
_reflns_threshold_expression 'I > 2\s(I)'
_cod_data_source_file c5ce02294k1.cif
_cod_data_source_block 1
_cod_depositor_comments 'Adding full bibliography for 7224008--7224013.cif.'
_cod_database_code 7224008
_shelx_space_group_comment
;
The symmetry employed for this shelxl refinement is uniquely defined
by the following loop, which should always be used as a source of
symmetry information in preference to the above space-group names.
They are only intended as comments.
;
_shelxl_version_number 2014-3

loop_
_space_group_symop_operation_xyz
'x, y, z'
'-x, -y, -z'

loop_
_atom_site_label
_atom_site_type_symbol
_atom_site_fract_x
_atom_site_fract_y
_atom_site_fract_z
_atom_site_U_iso_or_equiv
_atom_site_adp_type
_atom_site_occupancy
_atom_site_site_symmetry_order
_atom_site_calc_flag
_atom_site_refinement_flags_posn
_atom_site_refinement_flags_adp
_atom_site_refinement_flags_occupancy
U1 U 0.22104(2) 0.55626(2) 0.87835(2) 0.03614(8) Uani 1 1 d . . .
U2 U 0.78269(2) 0.75827(2) 0.63696(2) 0.03285(7) Uani 1 1 d . . .
Ni1 Ni 0.38940(5) 0.96618(5) 0.70344(5) 0.02920(16) Uani 1 1 d . . .
S1 S 0.49351(11) 0.66012(10) 0.74858(9) 0.0347(3) Uani 1 1 d . . .
S2 S 0.00119(12) 0.16101(11) 0.75893(10) 0.0395(4) Uani 1 1 d . . .
S3 S 1.02042(12) 0.71014(12) 0.46463(11) 0.0401(4) Uani 1 1 d . . .
O1 O 0.1229(3) 0.6022(3) 0.8199(3) 0.0442(10) Uani 1 1 d . . .
O2 O 0.3227(4) 0.5174(3) 0.9425(3) 0.0457(11) Uani 1 1 d . . .
O3 O 0.6934(3) 0.7738(3) 0.5479(3) 0.0404(10) Uani 1 1 d . . .
O4 O 0.8730(3) 0.7425(3) 0.7253(3) 0.0390(9) Uani 1 1 d . . .
O5 O 0.3529(3) 0.6386(3) 0.8400(3) 0.0408(10) Uani 1 1 d . . .
O6 O 0.2638(3) 0.4751(3) 0.7578(3) 0.0406(10) Uani 1 1 d . . .
O7 O 0.6447(3) 0.5985(3) 0.6005(3) 0.0378(9) Uani 1 1 d . . .
O8 O 0.6470(3) 0.7452(3) 0.6936(3) 0.0425(10) Uani 1 1 d . . .
O9 O 0.1226(3) 0.3743(3) 0.7977(3) 0.0469(11) Uani 1 1 d . . .
O10 O 0.0858(4) 0.4575(3) 0.9047(3) 0.0546(13) Uani 1 1 d . . .
O11 O -0.2151(3) -0.0702(3) 0.7359(3) 0.0444(10) Uani 1 1 d . . .
O12 O -0.0990(3) -0.0686(3) 0.6791(3) 0.0395(10) Uani 1 1 d . . .
O13 O 0.9153(3) 0.7584(3) 0.5774(3) 0.0404(10) Uani 1 1 d . . .
O14 O 0.8097(3) 0.6033(3) 0.5373(3) 0.0360(9) Uani 1 1 d . . .
O15 O 1.1297(4) 0.5614(3) 0.3052(3) 0.0555(13) Uani 1 1 d . . .
H15 H 1.1798 0.5802 0.2828 0.067 Uiso 1 1 d R U .
O16 O 1.1648(3) 0.7325(3) 0.3790(3) 0.0459(11) Uani 1 1 d . . .
O17 O 0.2058(4) 0.6588(4) 1.0138(3) 0.0570(13) Uani 1 1 d . . .
O18 O 0.3173(3) 0.7398(3) 0.9811(3) 0.0399(10) Uani 1 1 d . . .
O19 O 0.3079(4) 0.8143(4) 1.1023(3) 0.0698(16) Uani 1 1 d . . .
O20 O 1.2777(5) 0.5955(4) 0.2529(4) 0.0801(19) Uani 1 1 d . . .
O21 O 0.9906(12) 0.1365(12) 0.0395(13) 0.084(6) Uani 0.3333 1 d . . P
O22 O 0.9734(9) 0.0297(12) 0.0229(8) 0.052(4) Uani 0.3333 1 d . . P
O23 O 0.9232(8) -0.0346(12) 0.0535(7) 0.044(3) Uani 0.3333 1 d . U P
N1 N 0.2778(4) 0.7411(4) 1.0354(4) 0.0486(14) Uani 1 1 d . . .
N2 N 0.2908(4) 0.9031(4) 0.7489(3) 0.0344(11) Uani 1 1 d . . .
N3 N 0.4979(3) 0.9347(3) 0.7986(3) 0.0313(10) Uani 1 1 d . . .
N4 N 0.3796(4) 0.8284(3) 0.6119(3) 0.0332(11) Uani 1 1 d . . .
N5 N 0.4992(4) 1.0179(4) 0.6624(3) 0.0331(11) Uani 1 1 d . . .
N6 N 0.2724(4) 1.0074(4) 0.6213(3) 0.0356(11) Uani 1 1 d . . .
N7 N 0.3940(4) 1.1136(4) 0.7849(3) 0.0352(11) Uani 1 1 d . . .
N8 N 1.3305(6) 0.4971(6) 0.1524(5) 0.1034(15) Uani 1 1 d D U .
C1 C 0.3332(4) 0.5567(5) 0.7764(4) 0.0353(13) Uani 1 1 d . . .
C2 C 0.3939(4) 0.5528(4) 0.7225(4) 0.0325(12) Uani 1 1 d . . .
C3 C 0.3833(4) 0.4709(4) 0.6528(4) 0.0348(13) Uani 1 1 d . . .
H3 H 0.3318 0.4056 0.6291 0.042 Uiso 1 1 calc R U .
C4 C 0.4570(4) 0.4940(4) 0.6199(4) 0.0328(13) Uani 1 1 d . . .
H4 H 0.4606 0.4460 0.5712 0.039 Uiso 1 1 calc R U .
C5 C 0.5228(4) 0.5926(4) 0.6655(4) 0.0305(12) Uani 1 1 d . . .
C6 C 0.6083(5) 0.6481(5) 0.6519(4) 0.0372(14) Uani 1 1 d . . .
C7 C 0.0724(5) 0.3748(5) 0.8447(4) 0.0433(16) Uani 1 1 d . . .
C8 C -0.0004(5) 0.2762(5) 0.8281(4) 0.0435(15) Uani 1 1 d . . .
C9 C -0.0728(5) 0.2632(5) 0.8604(5) 0.0502(18) Uani 1 1 d . . .
H9 H -0.0838 0.3188 0.9000 0.060 Uiso 1 1 calc R U .
C10 C -0.1303(5) 0.1576(5) 0.8288(5) 0.0501(17) Uani 1 1 d . . .
H10 H -0.1848 0.1341 0.8442 0.060 Uiso 1 1 calc R U .
C11 C -0.0981(5) 0.0927(4) 0.7729(4) 0.0383(14) Uani 1 1 d . . .
C12 C -0.1397(4) -0.0211(4) 0.7274(4) 0.0361(13) Uani 1 1 d . . .
C13 C 0.8819(4) 0.6616(5) 0.5322(4) 0.0365(13) Uani 1 1 d . . .
C14 C 0.9312(4) 0.6208(4) 0.4723(4) 0.0346(13) Uani 1 1 d . . .
C15 C 0.9193(5) 0.5212(5) 0.4219(4) 0.0409(14) Uani 1 1 d . . .
H15A H 0.8726 0.4618 0.4174 0.049 Uiso 1 1 calc R U .
C16 C 0.9861(5) 0.5162(5) 0.3759(4) 0.0400(14) Uani 1 1 d . . .
H16 H 0.9896 0.4532 0.3384 0.048 Uiso 1 1 calc R U .
C17 C 1.0431(5) 0.6125(5) 0.3928(4) 0.0366(13) Uani 1 1 d . . .
C18 C 1.1189(5) 0.6429(5) 0.3585(4) 0.0407(14) Uani 1 1 d . . .
C19 C 0.1841(5) 0.8880(5) 0.7191(4) 0.0440(15) Uani 1 1 d . . .
H19 H 0.1482 0.8976 0.6682 0.053 Uiso 1 1 calc R U .
C20 C 0.1257(5) 0.8594(6) 0.7596(5) 0.060(2) Uani 1 1 d . . .
H20 H 0.0506 0.8489 0.7373 0.072 Uiso 1 1 calc R U .
C21 C 0.1789(6) 0.8464(7) 0.8333(6) 0.076(3) Uani 1 1 d . . .
H21 H 0.1399 0.8250 0.8617 0.092 Uiso 1 1 calc R U .
C22 C 0.2879(6) 0.8642(6) 0.8666(5) 0.0565(19) Uani 1 1 d . . .
H22 H 0.3254 0.8585 0.9189 0.068 Uiso 1 1 calc R U .
C23 C 0.3417(5) 0.8907(4) 0.8210(4) 0.0345(13) Uani 1 1 d . . .
C24 C 0.4577(5) 0.9049(4) 0.8479(4) 0.0337(13) Uani 1 1 d . . .
C25 C 0.5224(5) 0.8880(5) 0.9182(4) 0.0441(15) Uani 1 1 d . . .
H25 H 0.4930 0.8688 0.9530 0.053 Uiso 1 1 calc R U .
C26 C 0.6297(5) 0.8996(5) 0.9363(4) 0.0477(16) Uani 1 1 d . . .
H26 H 0.6754 0.8896 0.9843 0.057 Uiso 1 1 calc R U .
C27 C 0.6682(5) 0.9254(5) 0.8841(4) 0.0467(16) Uani 1 1 d . . .
H27 H 0.7410 0.9315 0.8942 0.056 Uiso 1 1 calc R U .
C28 C 0.6015(4) 0.9430(4) 0.8164(4) 0.0376(14) Uani 1 1 d . . .
H28 H 0.6302 0.9616 0.7809 0.045 Uiso 1 1 calc R U .
C29 C 0.3171(5) 0.7341(4) 0.5889(4) 0.0390(14) Uani 1 1 d . . .
H29 H 0.2724 0.7275 0.6174 0.047 Uiso 1 1 calc R U .
C30 C 0.3138(5) 0.6452(5) 0.5257(4) 0.0405(14) Uani 1 1 d . . .
H30 H 0.2687 0.5793 0.5118 0.049 Uiso 1 1 calc R U .
C31 C 0.3766(5) 0.6546(5) 0.4843(4) 0.0466(16) Uani 1 1 d . . .
H31 H 0.3747 0.5952 0.4399 0.056 Uiso 1 1 calc R U .
C32 C 0.4438(5) 0.7511(5) 0.5067(4) 0.0404(14) Uani 1 1 d . . .
H32 H 0.4884 0.7582 0.4782 0.048 Uiso 1 1 calc R U .
C33 C 0.4447(4) 0.8375(4) 0.5718(4) 0.0326(12) Uani 1 1 d . . .
C34 C 0.5144(4) 0.9434(4) 0.6020(4) 0.0313(12) Uani 1 1 d . . .
C35 C 0.5909(5) 0.9681(5) 0.5737(4) 0.0410(15) Uani 1 1 d . . .
H35 H 0.6016 0.9151 0.5320 0.049 Uiso 1 1 calc R U .
C36 C 0.6519(5) 1.0701(5) 0.6062(4) 0.0433(15) Uani 1 1 d . . .
H36 H 0.7051 1.0875 0.5874 0.052 Uiso 1 1 calc R U .
C37 C 0.6346(5) 1.1453(5) 0.6655(4) 0.0448(16) Uani 1 1 d . . .
H37 H 0.6742 1.2161 0.6875 0.054 Uiso 1 1 calc R U .
C38 C 0.5584(5) 1.1168(5) 0.6929(4) 0.0413(14) Uani 1 1 d . . .
H38 H 0.5474 1.1692 0.7349 0.050 Uiso 1 1 calc R U .
C39 C 0.2151(5) 0.9511(5) 0.5394(4) 0.0393(14) Uani 1 1 d . . .
H39 H 0.2223 0.8830 0.5160 0.047 Uiso 1 1 calc R U .
C40 C 0.1448(5) 0.9867(5) 0.4856(4) 0.0450(15) Uani 1 1 d . . .
H40 H 0.1057 0.9443 0.4268 0.054 Uiso 1 1 calc R U .
C41 C 0.1334(5) 1.0846(6) 0.5199(5) 0.0513(17) Uani 1 1 d . . .
H41 H 0.0878 1.1120 0.4847 0.062 Uiso 1 1 calc R U .
C42 C 0.1894(5) 1.1428(5) 0.6065(5) 0.0496(17) Uani 1 1 d . . .
H42 H 0.1794 1.2090 0.6318 0.060 Uiso 1 1 calc R U .
C43 C 0.2596(5) 1.1039(5) 0.6558(4) 0.0389(14) Uani 1 1 d . . .
C44 C 0.3233(5) 1.1596(5) 0.7480(4) 0.0379(14) Uani 1 1 d . . .
C45 C 0.3103(5) 1.2524(5) 0.7958(5) 0.0493(17) Uani 1 1 d . . .
H45 H 0.2603 1.2841 0.7693 0.059 Uiso 1 1 calc R U .
C46 C 0.3718(6) 1.2977(5) 0.8830(5) 0.0551(18) Uani 1 1 d . . .
H46 H 0.3635 1.3604 0.9169 0.066 Uiso 1 1 calc R U .
C47 C 0.4446(5) 1.2513(5) 0.9200(4) 0.0465(16) Uani 1 1 d . . .
H47 H 0.4882 1.2824 0.9793 0.056 Uiso 1 1 calc R U .
C48 C 0.4536(5) 1.1594(4) 0.8701(4) 0.0379(14) Uani 1 1 d . . .
H48 H 0.5032 1.1269 0.8961 0.045 Uiso 1 1 calc R U .
C49 C 1.2635(8) 0.5131(7) 0.1914(6) 0.1029(17) Uani 1 1 d D U .
C50 C 1.1731(8) 0.4121(7) 0.1490(7) 0.1104(18) Uani 1 1 d D U .
H50A H 1.1058 0.4220 0.1140 0.132 Uiso 1 1 calc R U .
H50B H 1.1618 0.3897 0.1924 0.132 Uiso 1 1 calc R U .
C51 C 1.2095(8) 0.3302(6) 0.0926(7) 0.1120(18) Uani 1 1 d D U .
H51A H 1.1499 0.2869 0.0368 0.134 Uiso 1 1 calc R U .
H51B H 1.2385 0.2844 0.1208 0.134 Uiso 1 1 calc R U .
C52 C 1.2978(8) 0.3986(7) 0.0825(6) 0.1028(17) Uani 1 1 d D U .
H52A H 1.3582 0.3675 0.0856 0.123 Uiso 1 1 calc R U .
H52B H 1.2691 0.4065 0.0275 0.123 Uiso 1 1 calc R U .
C53 C 1.4112(8) 0.5828(7) 0.1704(6) 0.0980(18) Uani 1 1 d D U .
H53A H 1.3794 0.6306 0.1469 0.147 Uiso 1 1 calc R U .
H53B H 1.4595 0.5589 0.1448 0.147 Uiso 1 1 calc R U .
H53C H 1.4511 0.6190 0.2321 0.147 Uiso 1 1 calc R U .

loop_
_atom_site_aniso_label
_atom_site_aniso_U_11
_atom_site_aniso_U_22
_atom_site_aniso_U_33
_atom_site_aniso_U_23
_atom_site_aniso_U_13
_atom_site_aniso_U_12
U1 0.04219(14) 0.02279(12) 0.04672(16) 0.00747(11) 0.02970(12) 0.00328(10)
U2 0.03037(12) 0.02588(12) 0.04292(15) 0.00867(10) 0.02222(10) 0.00217(9)
Ni1 0.0304(4) 0.0232(4) 0.0342(4) 0.0086(3) 0.0168(3) 0.0053(3)
S1 0.0360(8) 0.0247(7) 0.0435(9) 0.0061(7) 0.0254(7) 0.0016(6)
S2 0.0432(9) 0.0254(8) 0.0517(10) 0.0069(7) 0.0319(8) 0.0019(6)
S3 0.0407(8) 0.0325(8) 0.0539(10) 0.0138(7) 0.0309(8) 0.0079(7)
O1 0.035(2) 0.036(2) 0.053(3) 0.009(2) 0.018(2) 0.0064(19)
O2 0.062(3) 0.033(2) 0.050(3) 0.016(2) 0.032(2) 0.016(2)
O3 0.037(2) 0.041(2) 0.046(3) 0.017(2) 0.021(2) 0.0134(19)
O4 0.035(2) 0.036(2) 0.042(3) 0.013(2) 0.0155(19) 0.0031(18)
O5 0.047(2) 0.026(2) 0.051(3) 0.007(2) 0.033(2) 0.0014(18)
O6 0.045(2) 0.030(2) 0.048(3) 0.007(2) 0.032(2) 0.0005(19)
O7 0.037(2) 0.029(2) 0.047(3) 0.0037(19) 0.029(2) 0.0031(17)
O8 0.039(2) 0.028(2) 0.057(3) 0.002(2) 0.034(2) -0.0050(18)
O9 0.055(3) 0.029(2) 0.058(3) 0.004(2) 0.042(2) 0.000(2)
O10 0.070(3) 0.028(2) 0.069(3) 0.002(2) 0.054(3) -0.002(2)
O11 0.044(2) 0.029(2) 0.058(3) 0.006(2) 0.030(2) -0.0011(18)
O12 0.040(2) 0.025(2) 0.053(3) 0.007(2) 0.029(2) 0.0021(18)
O13 0.041(2) 0.027(2) 0.058(3) 0.008(2) 0.035(2) 0.0054(18)
O14 0.035(2) 0.028(2) 0.045(3) 0.0077(19) 0.0249(19) 0.0018(17)
O15 0.066(3) 0.041(3) 0.063(3) 0.005(2) 0.047(3) 0.005(2)
O16 0.052(3) 0.038(3) 0.055(3) 0.015(2) 0.033(2) 0.010(2)
O17 0.067(3) 0.040(3) 0.064(3) 0.001(2) 0.049(3) 0.000(2)
O18 0.049(3) 0.029(2) 0.044(3) 0.011(2) 0.026(2) 0.0059(19)
O19 0.071(3) 0.048(3) 0.070(4) -0.017(3) 0.048(3) -0.003(3)
O20 0.110(5) 0.048(3) 0.114(5) 0.020(3) 0.093(4) 0.018(3)
O21 0.055(10) 0.045(10) 0.120(16) 0.010(10) 0.030(10) -0.016(8)
O22 0.021(6) 0.080(11) 0.024(7) -0.003(7) -0.002(5) 0.002(6)
O23 0.022(6) 0.105(10) 0.021(6) 0.035(7) 0.016(5) 0.024(6)
N1 0.053(3) 0.030(3) 0.059(4) 0.005(3) 0.034(3) 0.005(3)
N2 0.033(3) 0.027(3) 0.041(3) 0.006(2) 0.020(2) 0.006(2)
N3 0.032(3) 0.023(2) 0.039(3) 0.008(2) 0.019(2) 0.0050(19)
N4 0.032(3) 0.025(3) 0.040(3) 0.011(2) 0.014(2) 0.006(2)
N5 0.034(3) 0.027(3) 0.038(3) 0.012(2) 0.017(2) 0.004(2)
N6 0.032(3) 0.036(3) 0.041(3) 0.013(2) 0.020(2) 0.009(2)
N7 0.035(3) 0.031(3) 0.042(3) 0.012(2) 0.020(2) 0.008(2)
N8 0.140(4) 0.092(3) 0.095(3) 0.041(3) 0.062(3) 0.036(3)
C1 0.033(3) 0.030(3) 0.049(4) 0.017(3) 0.023(3) 0.006(3)
C2 0.030(3) 0.028(3) 0.036(3) 0.008(3) 0.017(3) 0.001(2)
C3 0.032(3) 0.028(3) 0.040(4) 0.009(3) 0.018(3) -0.002(2)
C4 0.031(3) 0.025(3) 0.039(3) 0.005(3) 0.019(3) 0.001(2)
C5 0.029(3) 0.028(3) 0.033(3) 0.006(3) 0.018(2) 0.005(2)
C6 0.033(3) 0.030(3) 0.047(4) 0.008(3) 0.023(3) 0.004(3)
C7 0.050(4) 0.030(3) 0.061(4) 0.014(3) 0.039(3) 0.006(3)
C8 0.047(4) 0.030(3) 0.058(4) 0.009(3) 0.036(3) 0.005(3)
C9 0.059(4) 0.028(3) 0.068(5) 0.006(3) 0.046(4) 0.004(3)
C10 0.049(4) 0.029(3) 0.075(5) 0.010(3) 0.043(4) -0.002(3)
C11 0.034(3) 0.029(3) 0.049(4) 0.010(3) 0.022(3) -0.001(2)
C12 0.033(3) 0.025(3) 0.045(4) 0.010(3) 0.016(3) 0.000(2)
C13 0.031(3) 0.032(3) 0.047(4) 0.014(3) 0.017(3) 0.008(3)
C14 0.031(3) 0.033(3) 0.043(4) 0.011(3) 0.023(3) 0.008(2)
C15 0.041(3) 0.037(4) 0.040(4) 0.010(3) 0.020(3) 0.003(3)
C16 0.047(4) 0.034(3) 0.039(4) 0.008(3) 0.023(3) 0.011(3)
C17 0.035(3) 0.037(3) 0.040(4) 0.014(3) 0.018(3) 0.012(3)
C18 0.038(3) 0.044(4) 0.044(4) 0.014(3) 0.023(3) 0.011(3)
C19 0.034(3) 0.042(4) 0.059(4) 0.021(3) 0.024(3) 0.006(3)
C20 0.040(4) 0.075(5) 0.094(6) 0.047(5) 0.043(4) 0.019(4)
C21 0.071(5) 0.096(7) 0.131(8) 0.082(7) 0.076(6) 0.045(5)
C22 0.059(4) 0.072(5) 0.077(5) 0.050(5) 0.046(4) 0.030(4)
C23 0.043(3) 0.029(3) 0.043(4) 0.018(3) 0.026(3) 0.014(3)
C24 0.043(3) 0.024(3) 0.037(3) 0.009(3) 0.021(3) 0.012(3)
C25 0.054(4) 0.037(4) 0.045(4) 0.016(3) 0.023(3) 0.016(3)
C26 0.053(4) 0.041(4) 0.042(4) 0.013(3) 0.013(3) 0.015(3)
C27 0.036(3) 0.037(4) 0.055(4) 0.014(3) 0.011(3) 0.008(3)
C28 0.035(3) 0.027(3) 0.044(4) 0.007(3) 0.015(3) 0.005(2)
C29 0.036(3) 0.031(3) 0.049(4) 0.016(3) 0.018(3) 0.006(3)
C30 0.038(3) 0.026(3) 0.052(4) 0.010(3) 0.016(3) 0.008(3)
C31 0.039(4) 0.034(4) 0.050(4) 0.002(3) 0.012(3) 0.012(3)
C32 0.039(3) 0.037(4) 0.045(4) 0.009(3) 0.023(3) 0.015(3)
C33 0.030(3) 0.030(3) 0.037(3) 0.012(3) 0.014(3) 0.010(2)
C34 0.030(3) 0.031(3) 0.035(3) 0.011(3) 0.016(3) 0.009(2)
C35 0.043(4) 0.044(4) 0.049(4) 0.021(3) 0.028(3) 0.018(3)
C36 0.033(3) 0.046(4) 0.059(4) 0.025(4) 0.023(3) 0.008(3)
C37 0.041(4) 0.032(3) 0.060(5) 0.020(3) 0.022(3) 0.000(3)
C38 0.044(4) 0.031(3) 0.047(4) 0.011(3) 0.022(3) 0.005(3)
C39 0.041(3) 0.039(4) 0.040(4) 0.016(3) 0.020(3) 0.007(3)
C40 0.040(4) 0.057(4) 0.039(4) 0.020(3) 0.016(3) 0.013(3)
C41 0.041(4) 0.068(5) 0.063(5) 0.042(4) 0.023(3) 0.025(3)
C42 0.045(4) 0.047(4) 0.064(5) 0.023(4) 0.027(4) 0.020(3)
C43 0.040(3) 0.035(3) 0.051(4) 0.021(3) 0.025(3) 0.009(3)
C44 0.042(3) 0.035(3) 0.046(4) 0.019(3) 0.025(3) 0.012(3)
C45 0.061(4) 0.035(4) 0.059(5) 0.017(3) 0.030(4) 0.025(3)
C46 0.068(5) 0.033(4) 0.061(5) 0.005(4) 0.033(4) 0.020(3)
C47 0.054(4) 0.028(3) 0.045(4) 0.000(3) 0.023(3) 0.004(3)
C48 0.043(3) 0.028(3) 0.036(4) 0.008(3) 0.017(3) 0.004(3)
C49 0.140(4) 0.093(3) 0.094(4) 0.038(3) 0.066(3) 0.036(3)
C50 0.143(4) 0.096(4) 0.099(4) 0.031(3) 0.064(3) 0.035(3)
C51 0.144(4) 0.097(4) 0.100(4) 0.031(3) 0.061(3) 0.037(3)
C52 0.140(4) 0.092(3) 0.094(4) 0.037(3) 0.064(3) 0.038(3)
C53 0.136(5) 0.090(4) 0.092(4) 0.049(3) 0.063(3) 0.030(3)

loop_
_atom_type_symbol
_atom_type_description
_atom_type_scat_dispersion_real
_atom_type_scat_dispersion_imag
_atom_type_scat_source
C C 0.0033 0.0016 'International Tables Vol C Tables 4.2.6.8 and 6.1.1.4'
H H 0.0000 0.0000 'International Tables Vol C Tables 4.2.6.8 and 6.1.1.4'
N N 0.0061 0.0033 'International Tables Vol C Tables 4.2.6.8 and 6.1.1.4'
O O 0.0106 0.0060 'International Tables Vol C Tables 4.2.6.8 and 6.1.1.4'
S S 0.1246 0.1234 'International Tables Vol C Tables 4.2.6.8 and 6.1.1.4'
Ni Ni 0.3393 1.1124 'International Tables Vol C Tables 4.2.6.8 and 6.1.1.4'
U U -9.6767 9.6646 'International Tables Vol C Tables 4.2.6.8 and 6.1.1.4'

loop_
_geom_angle_atom_site_label_1
_geom_angle_atom_site_label_2
_geom_angle_atom_site_label_3
_geom_angle
_geom_angle_site_symmetry_1
_geom_angle_site_symmetry_3
O1 U1 O2 176.51(19) . .
O1 U1 O9 94.51(18) . .
O2 U1 O9 88.68(18) . .
O1 U1 O6 92.89(17) . .
O2 U1 O6 89.65(16) . .
O9 U1 O6 67.48(13) . .
O1 U1 O5 90.92(17) . .
O2 U1 O5 88.67(17) . .
O9 U1 O5 120.76(13) . .
O6 U1 O5 53.33(13) . .
O1 U1 O10 89.67(18) . .
O2 U1 O10 91.08(18) . .
O9 U1 O10 53.47(13) . .
O6 U1 O10 120.91(14) . .
O5 U1 O10 174.22(14) . .
O1 U1 O18 89.10(17) . .
O2 U1 O18 87.54(17) . .
O9 U1 O18 170.64(13) . .
O6 U1 O18 121.02(13) . .
O5 U1 O18 67.72(13) . .
O10 U1 O18 118.04(13) . .
O1 U1 O17 90.82(18) . .
O2 U1 O17 86.33(18) . .
O9 U1 O17 120.29(14) . .
O6 U1 O17 171.09(14) . .
O5 U1 O17 118.55(14) . .
O10 U1 O17 67.18(14) . .
O18 U1 O17 50.91(14) . .
O4 U2 O3 179.27(17) . .
O4 U2 O13 90.17(16) . .
O3 U2 O13 89.10(16) . .
O4 U2 O8 88.95(16) . .
O3 U2 O8 91.76(16) . .
O13 U2 O8 176.09(12) . .
O4 U2 O12 90.56(16) . 1_665
O3 U2 O12 89.22(17) . 1_665
O13 U2 O12 64.69(13) . 1_665
O8 U2 O12 119.12(12) . 1_665
O4 U2 O7 92.55(16) . .
O3 U2 O7 87.77(17) . .
O13 U2 O7 123.37(12) . .
O8 U2 O7 52.88(12) . .
O12 U2 O7 171.32(12) 1_665 .
O4 U2 O11 88.79(17) . 1_665
O3 U2 O11 91.64(17) . 1_665
O13 U2 O11 117.20(13) . 1_665
O8 U2 O11 66.59(13) . 1_665
O12 U2 O11 52.54(12) 1_665 1_665
O7 U2 O11 119.40(12) . 1_665
O4 U2 O14 90.34(16) . .
O3 U2 O14 89.14(16) . .
O13 U2 O14 52.63(12) . .
O8 U2 O14 123.57(12) . .
O12 U2 O14 117.32(12) 1_665 .
O7 U2 O14 70.79(11) . .
O11 U2 O14 169.80(12) 1_665 .
N4 Ni1 N5 79.09(18) . .
N4 Ni1 N2 97.49(18) . .
N5 Ni1 N2 173.07(17) . .
N4 Ni1 N3 90.98(17) . .
N5 Ni1 N3 95.42(17) . .
N2 Ni1 N3 78.53(18) . .
N4 Ni1 N6 95.84(18) . .
N5 Ni1 N6 90.64(18) . .
N2 Ni1 N6 95.73(18) . .
N3 Ni1 N6 171.63(17) . .
N4 Ni1 N7 172.99(18) . .
N5 Ni1 N7 97.23(18) . .
N2 Ni1 N7 86.78(18) . .
N3 Ni1 N7 95.32(18) . .
N6 Ni1 N7 78.15(19) . .
C2 S1 C5 90.7(3) . .
C11 S2 C8 91.1(3) . .
C14 S3 C17 91.2(3) . .
C1 O5 U1 92.5(3) . .
C1 O6 U1 93.0(3) . .
C6 O7 U2 92.4(3) . .
C6 O8 U2 94.2(3) . .
C7 O9 U1 93.6(4) . .
C7 O10 U1 92.5(3) . .
C12 O11 U2 92.7(3) . 1_445
C12 O12 U2 93.9(3) . 1_445
C13 O13 U2 94.6(3) . .
C13 O14 U2 91.0(3) . .
C18 O15 H15 112.5 . .
N1 O17 U1 96.2(3) . .
N1 O18 U1 97.5(3) . .
O19 N1 O17 122.6(5) . .
O19 N1 O18 122.3(5) . .
O17 N1 O18 115.1(5) . .
C23 N2 C19 119.0(5) . .
C23 N2 Ni1 114.8(4) . .
C19 N2 Ni1 125.6(4) . .
C28 N3 C24 117.9(5) . .
C28 N3 Ni1 127.3(4) . .
C24 N3 Ni1 114.8(3) . .
C29 N4 C33 118.1(5) . .
C29 N4 Ni1 126.9(4) . .
C33 N4 Ni1 115.0(4) . .
C38 N5 C34 118.7(5) . .
C38 N5 Ni1 125.5(4) . .
C34 N5 Ni1 115.8(4) . .
C39 N6 C43 118.5(5) . .
C39 N6 Ni1 125.6(4) . .
C43 N6 Ni1 115.7(4) . .
C44 N7 C48 119.0(5) . .
C44 N7 Ni1 115.0(4) . .
C48 N7 Ni1 125.7(4) . .
C53 N8 C49 118.1(8) . .
C53 N8 C52 124.6(8) . .
C49 N8 C52 115.8(7) . .
O5 C1 O6 121.2(5) . .
O5 C1 C2 120.7(5) . .
O6 C1 C2 118.1(5) . .
C3 C2 C1 128.0(5) . .
C3 C2 S1 112.3(4) . .
C1 C2 S1 119.7(4) . .
C2 C3 C4 112.4(5) . .
C2 C3 H3 123.8 . .
C4 C3 H3 123.8 . .
C5 C4 C3 112.6(5) . .
C5 C4 H4 123.7 . .
C3 C4 H4 123.7 . .
C4 C5 C6 130.1(5) . .
C4 C5 S1 112.0(4) . .
C6 C5 S1 117.9(4) . .
O8 C6 O7 120.5(5) . .
O8 C6 C5 118.9(5) . .
O7 C6 C5 120.5(5) . .
O10 C7 O9 120.4(5) . .
O10 C7 C8 120.6(5) . .
O9 C7 C8 119.0(5) . .
C9 C8 C7 128.0(5) . .
C9 C8 S2 112.7(5) . .
C7 C8 S2 119.3(4) . .
C8 C9 C10 112.4(5) . .
C8 C9 H9 123.8 . .
C10 C9 H9 123.8 . .
C11 C10 C9 112.1(5) . .
C11 C10 H10 123.9 . .
C9 C10 H10 123.9 . .
C10 C11 C12 127.6(5) . .
C10 C11 S2 111.6(4) . .
C12 C11 S2 120.8(4) . .
O11 C12 O12 120.8(5) . .
O11 C12 C11 120.3(5) . .
O12 C12 C11 118.9(5) . .
O14 C13 O13 121.4(5) . .
O14 C13 C14 121.8(5) . .
O13 C13 C14 116.7(5) . .
C15 C14 C13 130.4(5) . .
C15 C14 S3 112.3(4) . .
C13 C14 S3 117.3(4) . .
C14 C15 C16 112.1(5) . .
C14 C15 H15A 123.9 . .
C16 C15 H15A 123.9 . .
C17 C16 C15 111.7(5) . .
C17 C16 H16 124.2 . .
C15 C16 H16 124.2 . .
C16 C17 C18 129.5(5) . .
C16 C17 S3 112.7(4) . .
C18 C17 S3 117.8(5) . .
O16 C18 O15 125.5(5) . .
O16 C18 C17 122.8(5) . .
O15 C18 C17 111.7(5) . .
N2 C19 C20 122.3(6) . .
N2 C19 H19 118.8 . .
C20 C19 H19 118.8 . .
C19 C20 C21 118.1(6) . .
C19 C20 H20 120.9 . .
C21 C20 H20 120.9 . .
C20 C21 C22 120.8(6) . .
C20 C21 H21 119.6 . .
C22 C21 H21 119.6 . .
C21 C22 C23 117.8(7) . .
C21 C22 H22 121.1 . .
C23 C22 H22 121.1 . .
N2 C23 C22 121.9(6) . .
N2 C23 C24 115.7(5) . .
C22 C23 C24 122.4(5) . .
N3 C24 C25 121.6(5) . .
N3 C24 C23 114.8(5) . .
C25 C24 C23 123.6(5) . .
C26 C25 C24 119.2(6) . .
C26 C25 H25 120.4 . .
C24 C25 H25 120.4 . .
C27 C26 C25 118.6(6) . .
C27 C26 H26 120.7 . .
C25 C26 H26 120.7 . .
C26 C27 C28 120.0(6) . .
C26 C27 H27 120.0 . .
C28 C27 H27 120.0 . .
N3 C28 C27 122.6(6) . .
N3 C28 H28 118.7 . .
C27 C28 H28 118.7 . .
N4 C29 C30 123.6(6) . .
N4 C29 H29 118.2 . .
C30 C29 H29 118.2 . .
C31 C30 C29 118.3(6) . .
C31 C30 H30 120.9 . .
C29 C30 H30 120.9 . .
C30 C31 C32 120.1(6) . .
C30 C31 H31 120.0 . .
C32 C31 H31 120.0 . .
C31 C32 C33 118.9(6) . .
C31 C32 H32 120.5 . .
C33 C32 H32 120.5 . .
N4 C33 C32 121.0(5) . .
N4 C33 C34 115.5(5) . .
C32 C33 C34 123.5(5) . .
N5 C34 C35 120.7(5) . .
N5 C34 C33 114.6(5) . .
C35 C34 C33 124.7(5) . .
C34 C35 C36 120.1(6) . .
C34 C35 H35 120.0 . .
C36 C35 H35 120.0 . .
C37 C36 C35 119.1(6) . .
C37 C36 H36 120.5 . .
C35 C36 H36 120.5 . .
C36 C37 C38 119.0(6) . .
C36 C37 H37 120.5 . .
C38 C37 H37 120.5 . .
N5 C38 C37 122.6(6) . .
N5 C38 H38 118.7 . .
C37 C38 H38 118.7 . .
N6 C39 C40 123.2(6) . .
N6 C39 H39 118.4 . .
C40 C39 H39 118.4 . .
C41 C40 C39 118.3(6) . .
C41 C40 H40 120.9 . .
C39 C40 H40 120.9 . .
C40 C41 C42 119.2(6) . .
C40 C41 H41 120.4 . .
C42 C41 H41 120.4 . .
C43 C42 C41 119.5(6) . .
C43 C42 H42 120.3 . .
C41 C42 H42 120.3 . .
N6 C43 C42 121.2(6) . .
N6 C43 C44 115.0(5) . .
C42 C43 C44 123.8(6) . .
N7 C44 C45 121.2(6) . .
N7 C44 C43 115.8(5) . .
C45 C44 C43 122.9(5) . .
C46 C45 C44 118.8(6) . .
C46 C45 H45 120.6 . .
C44 C45 H45 120.6 . .
C47 C46 C45 119.7(6) . .
C47 C46 H46 120.2 . .
C45 C46 H46 120.2 . .
C48 C47 C46 119.2(6) . .
C48 C47 H47 120.4 . .
C46 C47 H47 120.4 . .
N7 C48 C47 122.1(6) . .
N7 C48 H48 119.0 . .
C47 C48 H48 119.0 . .
O20 C49 N8 124.9(8) . .
O20 C49 C50 128.3(8) . .
N8 C49 C50 106.8(6) . .
C49 C50 C51 105.6(6) . .
C49 C50 H50A 110.6 . .
C51 C50 H50A 110.6 . .
C49 C50 H50B 110.6 . .
C51 C50 H50B 110.6 . .
H50A C50 H50B 108.7 . .
C50 C51 C52 103.0(5) . .
C50 C51 H51A 111.2 . .
C52 C51 H51A 111.2 . .
C50 C51 H51B 111.2 . .
C52 C51 H51B 111.2 . .
H51A C51 H51B 109.1 . .
N8 C52 C51 104.3(5) . .
N8 C52 H52A 110.9 . .
C51 C52 H52A 110.9 . .
N8 C52 H52B 110.9 . .
C51 C52 H52B 110.9 . .
H52A C52 H52B 108.9 . .
N8 C53 H53A 109.5 . .
N8 C53 H53B 109.5 . .
H53A C53 H53B 109.5 . .
N8 C53 H53C 109.5 . .
H53A C53 H53C 109.5 . .
H53B C53 H53C 109.5 . .

loop_
_geom_bond_atom_site_label_1
_geom_bond_atom_site_label_2
_geom_bond_distance
_geom_bond_site_symmetry_2
U1 O1 1.754(4) .
U1 O2 1.769(4) .
U1 O9 2.422(4) .
U1 O6 2.443(4) .
U1 O5 2.456(4) .
U1 O10 2.459(4) .
U1 O18 2.496(4) .
U1 O17 2.528(4) .
U2 O4 1.765(4) .
U2 O3 1.767(4) .
U2 O13 2.441(3) .
U2 O8 2.456(3) .
U2 O12 2.470(4) 1_665
U2 O7 2.490(4) .
U2 O11 2.499(4) 1_665
U2 O14 2.521(4) .
Ni1 N4 2.067(5) .
Ni1 N5 2.064(4) .
Ni1 N2 2.070(5) .
Ni1 N3 2.080(5) .
Ni1 N6 2.082(5) .
Ni1 N7 2.108(5) .
S1 C2 1.719(5) .
S1 C5 1.724(5) .
S2 C11 1.715(6) .
S2 C8 1.716(6) .
S3 C14 1.720(6) .
S3 C17 1.719(6) .
O5 C1 1.261(7) .
O6 C1 1.263(7) .
O7 C6 1.274(6) .
O8 C6 1.263(7) .
O9 C7 1.277(7) .
O10 C7 1.255(7) .
O11 C12 1.261(7) .
O11 U2 2.499(4) 1_445
O12 C12 1.269(7) .
O12 U2 2.470(4) 1_445
O13 C13 1.265(7) .
O14 C13 1.258(7) .
O15 C18 1.311(7) .
O15 H15 0.9682 .
O16 C18 1.207(7) .
O17 N1 1.276(7) .
O18 N1 1.284(6) .
O19 N1 1.207(7) .
O20 C49 1.264(9) .
N2 C23 1.337(7) .
N2 C19 1.350(7) .
N3 C28 1.341(7) .
N3 C24 1.350(7) .
N4 C29 1.334(7) .
N4 C33 1.360(7) .
N5 C38 1.346(7) .
N5 C34 1.356(7) .
N6 C39 1.321(8) .
N6 C43 1.366(7) .
N7 C44 1.350(7) .
N7 C48 1.357(8) .
N8 C53 1.398(8) .
N8 C49 1.355(8) .
N8 C52 1.434(8) .
C1 C2 1.493(7) .
C2 C3 1.362(8) .
C3 C4 1.405(7) .
C3 H3 0.9500 .
C4 C5 1.362(8) .
C4 H4 0.9500 .
C5 C6 1.470(7) .
C7 C8 1.479(8) .
C8 C9 1.349(8) .
C9 C10 1.414(8) .
C9 H9 0.9500 .
C10 C11 1.379(8) .
C10 H10 0.9500 .
C11 C12 1.470(8) .
C13 C14 1.488(8) .
C14 C15 1.360(8) .
C15 C16 1.444(8) .
C15 H15A 0.9500 .
C16 C17 1.357(8) .
C16 H16 0.9500 .
C17 C18 1.478(8) .
C19 C20 1.372(8) .
C19 H19 0.9500 .
C20 C21 1.374(11) .
C20 H20 0.9500 .
C21 C22 1.375(10) .
C21 H21 0.9500 .
C22 C23 1.393(8) .
C22 H22 0.9500 .
C23 C24 1.478(8) .
C24 C25 1.399(8) .
C25 C26 1.386(9) .
C25 H25 0.9500 .
C26 C27 1.359(9) .
C26 H26 0.9500 .
C27 C28 1.380(9) .
C27 H27 0.9500 .
C28 H28 0.9500 .
C29 C30 1.387(8) .
C29 H29 0.9500 .
C30 C31 1.356(9) .
C30 H30 0.9500 .
C31 C32 1.388(9) .
C31 H31 0.9500 .
C32 C33 1.397(8) .
C32 H32 0.9500 .
C33 C34 1.479(8) .
C34 C35 1.382(7) .
C35 C36 1.385(9) .
C35 H35 0.9500 .
C36 C37 1.365(9) .
C36 H36 0.9500 .
C37 C38 1.383(8) .
C37 H37 0.9500 .
C38 H38 0.9500 .
C39 C40 1.396(8) .
C39 H39 0.9500 .
C40 C41 1.374(9) .
C40 H40 0.9500 .
C41 C42 1.388(10) .
C41 H41 0.9500 .
C42 C43 1.381(8) .
C42 H42 0.9500 .
C43 C44 1.473(9) .
C44 C45 1.393(8) .
C45 C46 1.389(10) .
C45 H45 0.9500 .
C46 C47 1.373(9) .
C46 H46 0.9500 .
C47 C48 1.373(8) .
C47 H47 0.9500 .
C48 H48 0.9500 .
C49 C50 1.533(8) .
C50 C51 1.548(8) .
C50 H50A 0.9900 .
C50 H50B 0.9900 .
C51 C52 1.556(8) .
C51 H51A 0.9900 .
C51 H51B 0.9900 .
C52 H52A 0.9900 .
C52 H52B 0.9900 .
C53 H53A 0.9800 .
C53 H53B 0.9800 .
C53 H53C 0.9800 .

loop_
_geom_hbond_atom_site_label_D
_geom_hbond_atom_site_label_H
_geom_hbond_atom_site_label_A
_geom_hbond_distance_DH
_geom_hbond_distance_HA
_geom_hbond_distance_DA
_geom_hbond_angle_DHA
O15 H15 O20 0.97 1.64 2.599(6) 167.6
